data_7106103
loop_
_publ_author_name
'Zhu Du'
'Hui Zhou'
'Haisheng Yao'
'Yong Zhang'
'Yingming Yao'
'Qi Shen'

_publ_section_title
;
 The First Bridged Lanthanide Carbene Complex Formed through Reduction of
 Carbodiimide by amine Bis(phenolate )Ytterbium(II) Complex and Its
 Reactivity to Phenylisocyanate
;
_journal_name_full Chem.Commun.
_journal_page_first 3595
_journal_paper_doi 10.1039/c0cc04504g
_journal_volume 47
_journal_year 2011
_chemical_formula_moiety 'C75 H122 N6 O4 Yb2, 2(C7 H8)'
_chemical_formula_sum 'C89 H138 N6 O4 Yb2'
_chemical_formula_weight 1702.13
_chemical_name_systematic
;
?
;
_space_group_IT_number 15
_symmetry_cell_setting monoclinic
_symmetry_space_group_name_Hall '-C 2yc'
_symmetry_space_group_name_H-M 'C 1 2/c 1'
_atom_sites_solution_hydrogens geom
_atom_sites_solution_primary direct
_atom_sites_solution_secondary difmap
_audit_creation_method SHELXL-97
_cell_angle_alpha 90.00
_cell_angle_beta 133.018(2)
_cell_angle_gamma 90.00
_cell_formula_units_Z 4
_cell_length_a 39.054(4)
_cell_length_b 10.6105(7)
_cell_length_c 28.611(3)
_cell_measurement_temperature 193(2)
_cell_measurement_theta_max 25.3491
_cell_measurement_theta_min 3.0539
_cell_volume 8668.3(14)
_computing_cell_refinement 'CrystalClear, Ver. 1.30 (Rigaku/MSC, 2001)'
_computing_data_collection 'CrystalClear, Ver. 1.30 (Rigaku/MSC, 2001)'
_computing_data_reduction 'CrystalStructure, Ver. 3.60 (Rigaku/MSC, 2004)'
_computing_molecular_graphics 'ORTEPII (Johnson, 1976)'
_computing_publication_material SHELXL97
_computing_structure_refinement 'SHELXL-97 (Sheldrick, 1997)'
_computing_structure_solution 'SHELXS-97 (Sheldrick, 1990)'
_diffrn_ambient_temperature 193(2)
_diffrn_measured_fraction_theta_full 0.998
_diffrn_measured_fraction_theta_max 0.998
_diffrn_measurement_device_type 'Rigaku MercuryCCD area detector'
_diffrn_measurement_method \w
_diffrn_radiation_monochromator graphite
_diffrn_radiation_source 'fine-focus sealed tube'
_diffrn_radiation_type MoK\a
_diffrn_radiation_wavelength 0.71070
_diffrn_reflns_av_R_equivalents 0.0377
_diffrn_reflns_av_sigmaI/netI 0.0296
_diffrn_reflns_limit_h_max 46
_diffrn_reflns_limit_h_min -46
_diffrn_reflns_limit_k_max 12
_diffrn_reflns_limit_k_min -12
_diffrn_reflns_limit_l_max 34
_diffrn_reflns_limit_l_min -34
_diffrn_reflns_number 41975
_diffrn_reflns_theta_full 25.35
_diffrn_reflns_theta_max 25.35
_diffrn_reflns_theta_min 3.10
_diffrn_standards_decay_% 0
_diffrn_standards_interval_count 0
_diffrn_standards_interval_time 0
_diffrn_standards_number 0
_exptl_absorpt_coefficient_mu 2.195
_exptl_absorpt_correction_T_max 0.7003
_exptl_absorpt_correction_T_min 0.5326
_exptl_absorpt_correction_type multi-scan
_exptl_absorpt_process_details 'Jacobson, R. (1998) Private communication to Rigaku Company, Tokyo, Japan.'
_exptl_crystal_colour orange
_exptl_crystal_density_diffrn 1.304
_exptl_crystal_density_method 'not measured'
_exptl_crystal_description block
_exptl_crystal_F_000 3544
_exptl_crystal_size_max 0.29
_exptl_crystal_size_mid 0.28
_exptl_crystal_size_min 0.16
_refine_diff_density_max 1.430
_refine_diff_density_min -0.591
_refine_diff_density_rms 0.081
_refine_ls_extinction_method none
_refine_ls_goodness_of_fit_ref 1.137
_refine_ls_hydrogen_treatment constr
_refine_ls_matrix_type full
_refine_ls_number_parameters 474
_refine_ls_number_reflns 7928
_refine_ls_number_restraints 4
_refine_ls_restrained_S_all 1.178
_refine_ls_R_factor_all 0.0361
_refine_ls_R_factor_gt 0.0307
_refine_ls_shift/su_max 0.004
_refine_ls_shift/su_mean 0.000
_refine_ls_structure_factor_coef Fsqd
_refine_ls_weighting_details 'calc w=1/[\s^2^(Fo^2^)+(0.0182P)^2^+28.0732P] where P=(Fo^2^+2Fc^2^)/3'
_refine_ls_weighting_scheme calc
_refine_ls_wR_factor_gt 0.0611
_refine_ls_wR_factor_ref 0.0634
_reflns_number_gt 7204
_reflns_number_total 7928
_reflns_threshold_expression >2sigma(I)
_cod_data_source_file c0cc04504g.txt
_cod_data_source_block Complex2
_cod_original_cell_volume 8668.1(15)
_cod_original_sg_symbol_H-M 'C 2/c'
_cod_database_code 7106103

loop_
_symmetry_equiv_pos_as_xyz
'x, y, z'
'-x, y, -z+1/2'
'x+1/2, y+1/2, z'
'-x+1/2, y+1/2, -z+1/2'
'-x, -y, -z'
'x, -y, z-1/2'
'-x+1/2, -y+1/2, -z'
'x+1/2, -y+1/2, z-1/2'

loop_
_atom_site_label
_atom_site_type_symbol
_atom_site_fract_x
_atom_site_fract_y
_atom_site_fract_z
_atom_site_U_iso_or_equiv
_atom_site_adp_type
_atom_site_occupancy
_atom_site_symmetry_multiplicity
_atom_site_calc_flag
_atom_site_refinement_flags
_atom_site_disorder_assembly
_atom_site_disorder_group
Yb1 Yb 0.508768(5) 0.600865(13) 0.315600(7) 0.01747(5) Uani 1 1 d . . .
O1 O 0.45178(7) 0.6823(2) 0.21488(10) 0.0194(5) Uani 1 1 d . . .
O2 O 0.56336(8) 0.5915(2) 0.41892(10) 0.0225(5) Uani 1 1 d . . .
N1 N 0.50229(9) 0.8124(3) 0.34638(13) 0.0192(6) Uani 1 1 d . . .
N2 N 0.44723(10) 0.5997(3) 0.32616(14) 0.0250(7) Uani 1 1 d . . .
N3 N 0.50149(10) 0.3942(3) 0.29472(13) 0.0205(6) Uani 1 1 d . . .
C1 C 0.41986(11) 0.7745(3) 0.19465(16) 0.0198(7) Uani 1 1 d . . .
C2 C 0.37149(11) 0.7630(3) 0.14014(16) 0.0198(7) Uani 1 1 d . . .
C3 C 0.34378(12) 0.8700(3) 0.12224(17) 0.0257(8) Uani 1 1 d . . .
H3 H 0.3115 0.8643 0.0843 0.031 Uiso 1 1 calc R . .
C4 C 0.35926(12) 0.9832(3) 0.15502(16) 0.0238(8) Uani 1 1 d . . .
C5 C 0.40612(12) 0.9871(3) 0.21118(16) 0.0222(7) Uani 1 1 d . . .
H5 H 0.4181 1.0611 0.2367 0.027 Uiso 1 1 calc R . .
C6 C 0.43624(11) 0.8863(3) 0.23135(15) 0.0193(7) Uani 1 1 d . . .
C7 C 0.58094(12) 0.6575(3) 0.47104(16) 0.0236(8) Uani 1 1 d . . .
C8 C 0.60639(12) 0.6036(3) 0.53268(17) 0.0261(8) Uani 1 1 d . . .
C9 C 0.61883(13) 0.6826(4) 0.58105(17) 0.0302(9) Uani 1 1 d . . .
H9 H 0.6347 0.6457 0.6216 0.036 Uiso 1 1 calc R . .
C10 C 0.60975(13) 0.8119(4) 0.57467(17) 0.0279(8) Uani 1 1 d . . .
C11 C 0.58761(12) 0.8627(4) 0.51558(16) 0.0260(8) Uani 1 1 d . . .
H11 H 0.5816 0.9507 0.5093 0.031 Uiso 1 1 calc R . .
C12 C 0.57374(12) 0.7888(3) 0.46486(16) 0.0231(8) Uani 1 1 d . . .
C13 C 0.48629(11) 0.9000(3) 0.29392(15) 0.0208(7) Uani 1 1 d . . .
H13A H 0.5069 0.8882 0.2856 0.025 Uiso 1 1 calc R . .
H13B H 0.4908 0.9874 0.3093 0.025 Uiso 1 1 calc R . .
C14 C 0.55166(12) 0.8511(3) 0.40273(16) 0.0225(8) Uani 1 1 d . . .
H14A H 0.5522 0.9434 0.4082 0.027 Uiso 1 1 calc R . .
H14B H 0.5711 0.8328 0.3930 0.027 Uiso 1 1 calc R . .
C15 C 0.47243(12) 0.8216(3) 0.36071(17) 0.0252(8) Uani 1 1 d . . .
H15A H 0.4604 0.9088 0.3524 0.030 Uiso 1 1 calc R . .
H15B H 0.4915 0.8032 0.4065 0.030 Uiso 1 1 calc R . .
C16 C 0.43166(13) 0.7308(3) 0.32059(18) 0.0270(8) Uani 1 1 d . . .
H16A H 0.4143 0.7338 0.3344 0.032 Uiso 1 1 calc R . .
H16B H 0.4100 0.7574 0.2753 0.032 Uiso 1 1 calc R . .
C17 C 0.40557(14) 0.5241(4) 0.2760(2) 0.0369(10) Uani 1 1 d . . .
H17A H 0.3845 0.5219 0.2834 0.055 Uiso 1 1 calc R . .
H17B H 0.4152 0.4381 0.2769 0.055 Uiso 1 1 calc R . .
H17C H 0.3893 0.5619 0.2341 0.055 Uiso 1 1 calc R . .
C18 C 0.46815(15) 0.5477(4) 0.38875(19) 0.0357(9) Uani 1 1 d . . .
H18A H 0.4458 0.5562 0.3938 0.054 Uiso 1 1 calc R . .
H18B H 0.4969 0.5941 0.4230 0.054 Uiso 1 1 calc R . .
H18C H 0.4756 0.4585 0.3910 0.054 Uiso 1 1 calc R . .
C19 C 0.34514(12) 0.6453(3) 0.09742(16) 0.0239(8) Uani 1 1 d . . .
C20 C 0.30470(13) 0.6141(4) 0.0937(2) 0.0345(9) Uani 1 1 d . . .
H20A H 0.2872 0.5414 0.0655 0.052 Uiso 1 1 calc R . .
H20B H 0.2837 0.6868 0.0766 0.052 Uiso 1 1 calc R . .
H20C H 0.3175 0.5941 0.1365 0.052 Uiso 1 1 calc R . .
C21 C 0.37403(13) 0.5244(3) 0.11882(17) 0.0261(8) Uani 1 1 d . . .
H21A H 0.3970 0.5357 0.1151 0.039 Uiso 1 1 calc R . .
H21B H 0.3532 0.4541 0.0916 0.039 Uiso 1 1 calc R . .
H21C H 0.3904 0.5061 0.1634 0.039 Uiso 1 1 calc R . .
C22 C 0.32411(13) 0.6767(4) 0.02968(17) 0.0314(9) Uani 1 1 d . . .
H22A H 0.3494 0.6951 0.0311 0.047 Uiso 1 1 calc R . .
H22B H 0.3036 0.7505 0.0134 0.047 Uiso 1 1 calc R . .
H22C H 0.3059 0.6047 0.0014 0.047 Uiso 1 1 calc R . .
C23 C 0.32603(13) 1.0965(4) 0.12916(18) 0.0310(9) Uani 1 1 d . . .
C24 C 0.28357(15) 1.0592(4) 0.1191(3) 0.0581(15) Uani 1 1 d . . .
H24A H 0.2940 1.0330 0.1599 0.087 Uiso 1 1 calc R . .
H24B H 0.2671 0.9892 0.0886 0.087 Uiso 1 1 calc R . .
H24C H 0.2624 1.1315 0.1022 0.087 Uiso 1 1 calc R . .
C25 C 0.30994(17) 1.1367(4) 0.0650(2) 0.0549(14) Uani 1 1 d . . .
H25A H 0.2896 1.2107 0.0485 0.082 Uiso 1 1 calc R . .
H25B H 0.2927 1.0674 0.0342 0.082 Uiso 1 1 calc R . .
H25C H 0.3374 1.1575 0.0714 0.082 Uiso 1 1 calc R . .
C26 C 0.34964(13) 1.2097(4) 0.17387(19) 0.0346(9) Uani 1 1 d . . .
H26A H 0.3597 1.1873 0.2149 0.052 Uiso 1 1 calc R . .
H26B H 0.3275 1.2801 0.1547 0.052 Uiso 1 1 calc R . .
H26C H 0.3770 1.2344 0.1808 0.052 Uiso 1 1 calc R . .
C27 C 0.62003(14) 0.4628(4) 0.54644(18) 0.0313(9) Uani 1 1 d . . .
C28 C 0.65016(16) 0.4280(4) 0.61699(19) 0.0441(11) Uani 1 1 d . . .
H28A H 0.6327 0.4458 0.6295 0.066 Uiso 1 1 calc R . .
H28B H 0.6790 0.4779 0.6435 0.066 Uiso 1 1 calc R . .
H28C H 0.6580 0.3382 0.6230 0.066 Uiso 1 1 calc R . .
C29 C 0.64847(17) 0.4301(4) 0.5292(2) 0.0486(12) Uani 1 1 d . . .
H29A H 0.6551 0.3395 0.5350 0.073 Uiso 1 1 calc R . .
H29B H 0.6780 0.4771 0.5571 0.073 Uiso 1 1 calc R . .
H29C H 0.6305 0.4528 0.4845 0.073 Uiso 1 1 calc R . .
C30 C 0.57626(16) 0.3814(4) 0.5074(2) 0.0457(11) Uani 1 1 d . . .
H30A H 0.5571 0.3975 0.4618 0.069 Uiso 1 1 calc R . .
H30B H 0.5582 0.4019 0.5188 0.069 Uiso 1 1 calc R . .
H30C H 0.5853 0.2923 0.5166 0.069 Uiso 1 1 calc R . .
C31 C 0.62215(15) 0.8899(4) 0.62963(18) 0.0361(9) Uani 1 1 d . . .
C32 C 0.5878(2) 0.8563(6) 0.6362(3) 0.0658(15) Uani 1 1 d . . .
H32A H 0.5949 0.9058 0.6708 0.099 Uiso 1 1 calc R . .
H32B H 0.5904 0.7663 0.6459 0.099 Uiso 1 1 calc R . .
H32C H 0.5558 0.8751 0.5960 0.099 Uiso 1 1 calc R . .
C33 C 0.6184(3) 1.0304(5) 0.6172(3) 0.088(2) Uani 1 1 d . . .
H33A H 0.6263 1.0766 0.6531 0.132 Uiso 1 1 calc R . .
H33B H 0.5864 1.0512 0.5778 0.132 Uiso 1 1 calc R . .
H33C H 0.6402 1.0543 0.6125 0.132 Uiso 1 1 calc R . .
C34 C 0.67151(19) 0.8610(7) 0.6924(2) 0.083(2) Uani 1 1 d . . .
H34A H 0.6939 0.8793 0.6882 0.124 Uiso 1 1 calc R . .
H34B H 0.6737 0.7719 0.7031 0.124 Uiso 1 1 calc R . .
H34C H 0.6788 0.9134 0.7264 0.124 Uiso 1 1 calc R . .
C35 C 0.5000 0.4399(4) 0.2500 0.0188(10) Uani 1 2 d S . .
C36 C 0.50827(12) 0.2571(4) 0.31325(17) 0.0251(8) Uani 1 1 d . . .
H36 H 0.4900 0.2038 0.2739 0.030 Uiso 1 1 calc R . .
C37 C 0.48997(15) 0.2370(3) 0.34526(19) 0.0314(9) Uani 1 1 d . . .
H37A H 0.5057 0.2952 0.3814 0.047 Uiso 1 1 calc R . .
H37B H 0.4962 0.1500 0.3608 0.047 Uiso 1 1 calc R . .
H37C H 0.4562 0.2527 0.3144 0.047 Uiso 1 1 calc R . .
C38 C 0.55956(15) 0.2260(4) 0.3567(2) 0.0396(10) Uani 1 1 d . . .
H38A H 0.5704 0.2470 0.3353 0.059 Uiso 1 1 calc R . .
H38B H 0.5642 0.1358 0.3669 0.059 Uiso 1 1 calc R . .
H38C H 0.5773 0.2749 0.3963 0.059 Uiso 1 1 calc R . .
C39 C 0.7555(2) 0.8669(6) 0.6703(3) 0.0704(16) Uani 1 1 d D . .
C40 C 0.7179(2) 0.8576(7) 0.6075(3) 0.0718(17) Uani 1 1 d D . .
H40 H 0.7043 0.7774 0.5889 0.086 Uiso 1 1 calc R . .
C41 C 0.6994(2) 0.9613(7) 0.5712(3) 0.0792(18) Uani 1 1 d D . .
H41 H 0.6735 0.9520 0.5265 0.095 Uiso 1 1 calc R . .
C42 C 0.7156(3) 1.0788(6) 0.5950(4) 0.0822(19) Uani 1 1 d D . .
H42 H 0.7015 1.1501 0.5676 0.099 Uiso 1 1 calc R . .
C43 C 0.7533(3) 1.0930(7) 0.6602(4) 0.096(2) Uani 1 1 d D . .
H43 H 0.7649 1.1744 0.6785 0.116 Uiso 1 1 calc R . .
C44 C 0.7744(2) 0.9823(9) 0.6994(3) 0.086(2) Uani 1 1 d . . .
H44 H 0.8007 0.9883 0.7441 0.103 Uiso 1 1 calc R . .
C45 C 0.7758(4) 0.7470(9) 0.7088(5) 0.164(5) Uani 1 1 d . . .
H45A H 0.7583 0.6746 0.6804 0.247 Uiso 1 1 calc R . .
H45B H 0.7735 0.7485 0.7409 0.247 Uiso 1 1 calc R . .
H45C H 0.8087 0.7399 0.7303 0.247 Uiso 1 1 calc R . .

loop_
_atom_site_aniso_label
_atom_site_aniso_U_11
_atom_site_aniso_U_22
_atom_site_aniso_U_33
_atom_site_aniso_U_23
_atom_site_aniso_U_13
_atom_site_aniso_U_12
Yb1 0.01951(8) 0.01557(8) 0.01896(8) 0.00005(6) 0.01375(7) 0.00077(6)
O1 0.0158(11) 0.0184(12) 0.0215(12) 0.0005(10) 0.0116(10) 0.0021(9)
O2 0.0237(13) 0.0243(13) 0.0176(12) 0.0015(10) 0.0134(11) 0.0042(10)
N1 0.0171(14) 0.0220(15) 0.0188(14) -0.0011(12) 0.0123(13) 0.0014(12)
N2 0.0262(16) 0.0239(16) 0.0282(16) -0.0015(13) 0.0199(14) -0.0014(13)
N3 0.0254(16) 0.0155(14) 0.0261(15) 0.0013(12) 0.0197(14) 0.0005(12)
C1 0.0171(17) 0.0230(19) 0.0202(17) 0.0028(14) 0.0130(15) 0.0010(14)
C2 0.0164(17) 0.0218(18) 0.0187(17) -0.0016(14) 0.0110(15) -0.0017(14)
C3 0.0181(18) 0.031(2) 0.0208(18) -0.0027(16) 0.0104(16) 0.0008(15)
C4 0.0229(19) 0.0239(19) 0.0243(18) 0.0002(15) 0.0159(16) 0.0040(15)
C5 0.0234(18) 0.0201(18) 0.0218(18) -0.0010(15) 0.0149(16) 0.0005(15)
C6 0.0176(17) 0.0208(18) 0.0178(16) 0.0017(14) 0.0114(15) 0.0003(14)
C7 0.0197(18) 0.032(2) 0.0191(18) 0.0006(15) 0.0130(16) 0.0014(15)
C8 0.0251(19) 0.030(2) 0.0252(19) 0.0034(16) 0.0178(17) 0.0028(16)
C9 0.028(2) 0.042(2) 0.0201(18) 0.0039(17) 0.0164(17) 0.0021(18)
C10 0.029(2) 0.037(2) 0.0250(19) -0.0045(17) 0.0210(18) -0.0023(17)
C11 0.0225(19) 0.029(2) 0.0227(19) -0.0026(16) 0.0141(17) 0.0002(15)
C12 0.0193(18) 0.0256(19) 0.0206(18) -0.0003(15) 0.0121(16) -0.0004(15)
C13 0.0195(17) 0.0181(17) 0.0188(17) 0.0043(14) 0.0108(15) 0.0045(14)
C14 0.0197(18) 0.0212(18) 0.0202(18) -0.0007(15) 0.0111(16) -0.0001(14)
C15 0.028(2) 0.025(2) 0.0284(19) -0.0007(16) 0.0218(18) 0.0039(16)
C16 0.0245(19) 0.033(2) 0.031(2) 0.0019(17) 0.0218(18) 0.0044(16)
C17 0.033(2) 0.039(2) 0.044(2) -0.009(2) 0.029(2) -0.0105(19)
C18 0.042(2) 0.037(2) 0.042(2) 0.0034(19) 0.034(2) 0.0027(19)
C19 0.0191(18) 0.0265(19) 0.0212(18) -0.0059(15) 0.0118(16) -0.0025(15)
C20 0.023(2) 0.035(2) 0.041(2) -0.0053(19) 0.0205(19) -0.0053(17)
C21 0.027(2) 0.0228(19) 0.030(2) -0.0059(16) 0.0200(18) -0.0055(15)
C22 0.027(2) 0.033(2) 0.0242(19) -0.0045(17) 0.0132(17) 0.0005(17)
C23 0.0206(19) 0.029(2) 0.030(2) -0.0020(17) 0.0120(17) 0.0084(16)
C24 0.032(2) 0.043(3) 0.091(4) -0.018(3) 0.039(3) -0.001(2)
C25 0.054(3) 0.044(3) 0.029(2) 0.006(2) 0.013(2) 0.021(2)
C26 0.029(2) 0.026(2) 0.039(2) 0.0003(18) 0.0200(19) 0.0097(17)
C27 0.035(2) 0.032(2) 0.026(2) 0.0077(17) 0.0201(19) 0.0070(17)
C28 0.053(3) 0.037(2) 0.032(2) 0.0125(19) 0.025(2) 0.009(2)
C29 0.060(3) 0.043(3) 0.056(3) 0.023(2) 0.045(3) 0.027(2)
C30 0.047(3) 0.034(2) 0.039(2) 0.003(2) 0.023(2) -0.001(2)
C31 0.045(2) 0.043(2) 0.029(2) -0.0043(19) 0.028(2) 0.001(2)
C32 0.076(4) 0.085(4) 0.071(4) -0.022(3) 0.064(3) -0.009(3)
C33 0.177(7) 0.047(3) 0.067(4) -0.027(3) 0.093(5) -0.024(4)
C34 0.055(3) 0.134(6) 0.033(3) -0.036(3) 0.019(3) 0.008(3)
C35 0.017(2) 0.015(2) 0.024(3) 0.000 0.013(2) 0.000
C36 0.0239(19) 0.036(2) 0.0226(18) -0.0020(16) 0.0188(17) -0.0031(16)
C37 0.049(2) 0.0205(19) 0.036(2) -0.0026(17) 0.033(2) -0.0060(17)
C38 0.046(3) 0.026(2) 0.054(3) 0.0105(19) 0.037(2) 0.0062(19)
C39 0.079(4) 0.080(4) 0.089(5) 0.007(4) 0.072(4) 0.014(4)
C40 0.076(4) 0.097(5) 0.069(4) -0.025(4) 0.060(4) -0.023(4)
C41 0.067(4) 0.104(5) 0.084(5) -0.007(4) 0.058(4) -0.002(4)
C42 0.105(5) 0.071(4) 0.098(5) 0.006(4) 0.080(5) 0.015(4)
C43 0.124(7) 0.097(6) 0.120(6) -0.049(5) 0.103(6) -0.054(5)
C44 0.050(3) 0.164(8) 0.051(3) -0.028(4) 0.037(3) -0.025(4)
C45 0.215(11) 0.166(10) 0.203(11) 0.091(8) 0.178(10) 0.095(9)

loop_
_atom_type_symbol
_atom_type_description
_atom_type_scat_dispersion_real
_atom_type_scat_dispersion_imag
_atom_type_scat_source
C C 0.0033 0.0016 'International Tables Vol C Tables 4.2.6.8 and 6.1.1.4'
H H 0.0000 0.0000 'International Tables Vol C Tables 4.2.6.8 and 6.1.1.4'
N N 0.0061 0.0033 'International Tables Vol C Tables 4.2.6.8 and 6.1.1.4'
O O 0.0106 0.0060 'International Tables Vol C Tables 4.2.6.8 and 6.1.1.4'
Yb Yb -0.3850 5.5486 'International Tables Vol C Tables 4.2.6.8 and 6.1.1.4'

loop_
_geom_angle_atom_site_label_1
_geom_angle_atom_site_label_2
_geom_angle_atom_site_label_3
_geom_angle
_geom_angle_site_symmetry_1
_geom_angle_site_symmetry_3
_geom_angle_publ_flag
O2 Yb1 N3 98.43(9) . . ?
O2 Yb1 O1 160.10(8) . . ?
N3 Yb1 O1 101.32(9) . . ?
O2 Yb1 C35 121.37(8) . . ?
N3 Yb1 C35 33.31(10) . . ?
O1 Yb1 C35 77.62(8) . . ?
O2 Yb1 O1 103.61(8) . 2_655 ?
N3 Yb1 O1 104.65(9) . 2_655 ?
O1 Yb1 O1 73.72(9) . 2_655 ?
C35 Yb1 O1 75.75(8) . 2_655 ?
O2 Yb1 N1 78.55(9) . . ?
N3 Yb1 N1 162.45(9) . . ?
O1 Yb1 N1 81.87(8) . . ?
C35 Yb1 N1 158.62(9) . . ?
O1 Yb1 N1 92.83(8) 2_655 . ?
O2 Yb1 N2 88.20(9) . . ?
N3 Yb1 N2 93.84(9) . . ?
O1 Yb1 N2 88.07(8) . . ?
C35 Yb1 N2 115.95(8) . . ?
O1 Yb1 N2 156.10(8) 2_655 . ?
N1 Yb1 N2 68.90(9) . . ?
O2 Yb1 Yb1 142.52(6) . 2_655 ?
N3 Yb1 Yb1 78.92(7) . 2_655 ?
O1 Yb1 Yb1 45.98(6) . 2_655 ?
C35 Yb1 Yb1 45.77(8) . 2_655 ?
O1 Yb1 Yb1 43.59(5) 2_655 2_655 ?
N1 Yb1 Yb1 114.05(6) . 2_655 ?
N2 Yb1 Yb1 129.19(6) . 2_655 ?
C1 O1 Yb1 128.77(19) . . ?
C1 O1 Yb1 137.25(19) . 2_655 ?
Yb1 O1 Yb1 90.44(7) . 2_655 ?
C7 O2 Yb1 140.9(2) . . ?
C15 N1 C13 111.7(3) . . ?
C15 N1 C14 111.3(3) . . ?
C13 N1 C14 105.1(3) . . ?
C15 N1 Yb1 116.6(2) . . ?
C13 N1 Yb1 106.24(19) . . ?
C14 N1 Yb1 105.14(19) . . ?
C17 N2 C18 107.9(3) . . ?
C17 N2 C16 107.9(3) . . ?
C18 N2 C16 109.1(3) . . ?
C17 N2 Yb1 112.4(2) . . ?
C18 N2 Yb1 110.5(2) . . ?
C16 N2 Yb1 109.0(2) . . ?
C35 N3 C36 124.8(3) . . ?
C35 N3 Yb1 79.3(2) . . ?
C36 N3 Yb1 152.9(2) . . ?
O1 C1 C2 123.6(3) . . ?
O1 C1 C6 117.8(3) . . ?
C2 C1 C6 118.6(3) . . ?
C3 C2 C1 116.8(3) . . ?
C3 C2 C19 115.7(3) . . ?
C1 C2 C19 127.5(3) . . ?
C4 C3 C2 125.7(3) . . ?
C4 C3 H3 117.1 . . ?
C2 C3 H3 117.1 . . ?
C3 C4 C5 115.7(3) . . ?
C3 C4 C23 121.1(3) . . ?
C5 C4 C23 123.2(3) . . ?
C4 C5 C6 122.1(3) . . ?
C4 C5 H5 118.9 . . ?
C6 C5 H5 118.9 . . ?
C5 C6 C1 120.7(3) . . ?
C5 C6 C13 117.6(3) . . ?
C1 C6 C13 121.7(3) . . ?
O2 C7 C12 118.1(3) . . ?
O2 C7 C8 124.3(3) . . ?
C12 C7 C8 117.6(3) . . ?
C9 C8 C7 117.7(3) . . ?
C9 C8 C27 120.2(3) . . ?
C7 C8 C27 122.1(3) . . ?
C8 C9 C10 125.2(3) . . ?
C8 C9 H9 117.4 . . ?
C10 C9 H9 117.4 . . ?
C11 C10 C9 115.8(3) . . ?
C11 C10 C31 122.8(3) . . ?
C9 C10 C31 121.4(3) . . ?
C10 C11 C12 122.0(3) . . ?
C10 C11 H11 119.0 . . ?
C12 C11 H11 119.0 . . ?
C11 C12 C7 121.6(3) . . ?
C11 C12 C14 119.1(3) . . ?
C7 C12 C14 119.3(3) . . ?
N1 C13 C6 116.7(3) . . ?
N1 C13 H13A 108.1 . . ?
C6 C13 H13A 108.1 . . ?
N1 C13 H13B 108.1 . . ?
C6 C13 H13B 108.1 . . ?
H13A C13 H13B 107.3 . . ?
N1 C14 C12 115.6(3) . . ?
N1 C14 H14A 108.4 . . ?
C12 C14 H14A 108.4 . . ?
N1 C14 H14B 108.4 . . ?
C12 C14 H14B 108.4 . . ?
H14A C14 H14B 107.4 . . ?
N1 C15 C16 111.6(3) . . ?
N1 C15 H15A 109.3 . . ?
C16 C15 H15A 109.3 . . ?
N1 C15 H15B 109.3 . . ?
C16 C15 H15B 109.3 . . ?
H15A C15 H15B 108.0 . . ?
N2 C16 C15 112.0(3) . . ?
N2 C16 H16A 109.2 . . ?
C15 C16 H16A 109.2 . . ?
N2 C16 H16B 109.2 . . ?
C15 C16 H16B 109.2 . . ?
H16A C16 H16B 107.9 . . ?
N2 C17 H17A 109.5 . . ?
N2 C17 H17B 109.5 . . ?
H17A C17 H17B 109.5 . . ?
N2 C17 H17C 109.5 . . ?
H17A C17 H17C 109.5 . . ?
H17B C17 H17C 109.5 . . ?
N2 C18 H18A 109.5 . . ?
N2 C18 H18B 109.5 . . ?
H18A C18 H18B 109.5 . . ?
N2 C18 H18C 109.5 . . ?
H18A C18 H18C 109.5 . . ?
H18B C18 H18C 109.5 . . ?
C21 C19 C22 107.4(3) . . ?
C21 C19 C20 106.7(3) . . ?
C22 C19 C20 108.5(3) . . ?
C21 C19 C2 116.6(3) . . ?
C22 C19 C2 108.4(3) . . ?
C20 C19 C2 109.0(3) . . ?
C19 C20 H20A 109.5 . . ?
C19 C20 H20B 109.5 . . ?
H20A C20 H20B 109.5 . . ?
C19 C20 H20C 109.5 . . ?
H20A C20 H20C 109.5 . . ?
H20B C20 H20C 109.5 . . ?
C19 C21 H21A 109.5 . . ?
C19 C21 H21B 109.5 . . ?
H21A C21 H21B 109.5 . . ?
C19 C21 H21C 109.5 . . ?
H21A C21 H21C 109.5 . . ?
H21B C21 H21C 109.5 . . ?
C19 C22 H22A 109.5 . . ?
C19 C22 H22B 109.5 . . ?
H22A C22 H22B 109.5 . . ?
C19 C22 H22C 109.5 . . ?
H22A C22 H22C 109.5 . . ?
H22B C22 H22C 109.5 . . ?
C26 C23 C24 108.7(3) . . ?
C26 C23 C4 112.5(3) . . ?
C24 C23 C4 109.8(3) . . ?
C26 C23 C25 107.7(3) . . ?
C24 C23 C25 109.8(4) . . ?
C4 C23 C25 108.3(3) . . ?
C23 C24 H24A 109.5 . . ?
C23 C24 H24B 109.5 . . ?
H24A C24 H24B 109.5 . . ?
C23 C24 H24C 109.5 . . ?
H24A C24 H24C 109.5 . . ?
H24B C24 H24C 109.5 . . ?
C23 C25 H25A 109.5 . . ?
C23 C25 H25B 109.5 . . ?
H25A C25 H25B 109.5 . . ?
C23 C25 H25C 109.5 . . ?
H25A C25 H25C 109.5 . . ?
H25B C25 H25C 109.5 . . ?
C23 C26 H26A 109.5 . . ?
C23 C26 H26B 109.5 . . ?
H26A C26 H26B 109.5 . . ?
C23 C26 H26C 109.5 . . ?
H26A C26 H26C 109.5 . . ?
H26B C26 H26C 109.5 . . ?
C30 C27 C29 109.5(4) . . ?
C30 C27 C28 107.3(3) . . ?
C29 C27 C28 107.2(3) . . ?
C30 C27 C8 110.1(3) . . ?
C29 C27 C8 109.7(3) . . ?
C28 C27 C8 112.9(3) . . ?
C27 C28 H28A 109.5 . . ?
C27 C28 H28B 109.5 . . ?
H28A C28 H28B 109.5 . . ?
C27 C28 H28C 109.5 . . ?
H28A C28 H28C 109.5 . . ?
H28B C28 H28C 109.5 . . ?
C27 C29 H29A 109.5 . . ?
C27 C29 H29B 109.5 . . ?
H29A C29 H29B 109.5 . . ?
C27 C29 H29C 109.5 . . ?
H29A C29 H29C 109.5 . . ?
H29B C29 H29C 109.5 . . ?
C27 C30 H30A 109.5 . . ?
C27 C30 H30B 109.5 . . ?
H30A C30 H30B 109.5 . . ?
C27 C30 H30C 109.5 . . ?
H30A C30 H30C 109.5 . . ?
H30B C30 H30C 109.5 . . ?
C33 C31 C32 108.0(4) . . ?
C33 C31 C34 108.5(5) . . ?
C32 C31 C34 108.8(4) . . ?
C33 C31 C10 112.1(3) . . ?
C32 C31 C10 108.2(4) . . ?
C34 C31 C10 111.2(4) . . ?
C31 C32 H32A 109.5 . . ?
C31 C32 H32B 109.5 . . ?
H32A C32 H32B 109.5 . . ?
C31 C32 H32C 109.5 . . ?
H32A C32 H32C 109.5 . . ?
H32B C32 H32C 109.5 . . ?
C31 C33 H33A 109.5 . . ?
C31 C33 H33B 109.5 . . ?
H33A C33 H33B 109.5 . . ?
C31 C33 H33C 109.5 . . ?
H33A C33 H33C 109.5 . . ?
H33B C33 H33C 109.5 . . ?
C31 C34 H34A 109.5 . . ?
C31 C34 H34B 109.5 . . ?
H34A C34 H34B 109.5 . . ?
C31 C34 H34C 109.5 . . ?
H34A C34 H34C 109.5 . . ?
H34B C34 H34C 109.5 . . ?
N3 C35 N3 137.3(4) . 2_655 ?
N3 C35 Yb1 67.41(16) . . ?
N3 C35 Yb1 155.0(3) 2_655 . ?
N3 C35 Yb1 155.0(3) . 2_655 ?
N3 C35 Yb1 67.41(16) 2_655 2_655 ?
Yb1 C35 Yb1 88.45(15) . 2_655 ?
C38 C36 N3 108.5(3) . . ?
C38 C36 C37 112.3(3) . . ?
N3 C36 C37 107.9(3) . . ?
C38 C36 H36 109.3 . . ?
N3 C36 H36 109.3 . . ?
C37 C36 H36 109.3 . . ?
C36 C37 H37A 109.5 . . ?
C36 C37 H37B 109.5 . . ?
H37A C37 H37B 109.5 . . ?
C36 C37 H37C 109.5 . . ?
H37A C37 H37C 109.5 . . ?
H37B C37 H37C 109.5 . . ?
C36 C38 H38A 109.5 . . ?
C36 C38 H38B 109.5 . . ?
H38A C38 H38B 109.5 . . ?
C36 C38 H38C 109.5 . . ?
H38A C38 H38C 109.5 . . ?
H38B C38 H38C 109.5 . . ?
C40 C39 C44 121.5(6) . . ?
C40 C39 C45 117.8(8) . . ?
C44 C39 C45 120.7(8) . . ?
C41 C40 C39 119.9(6) . . ?
C41 C40 H40 120.1 . . ?
C39 C40 H40 120.1 . . ?
C40 C41 C42 123.2(7) . . ?
C40 C41 H41 118.4 . . ?
C42 C41 H41 118.4 . . ?
C41 C42 C43 118.7(7) . . ?
C41 C42 H42 120.6 . . ?
C43 C42 H42 120.6 . . ?
C42 C43 C44 118.6(6) . . ?
C42 C43 H43 120.7 . . ?
C44 C43 H43 120.7 . . ?
C39 C44 C43 118.0(6) . . ?
C39 C44 H44 121.0 . . ?
C43 C44 H44 121.0 . . ?
C39 C45 H45A 109.5 . . ?
C39 C45 H45B 109.5 . . ?
H45A C45 H45B 109.5 . . ?
C39 C45 H45C 109.5 . . ?
H45A C45 H45C 109.5 . . ?
H45B C45 H45C 109.5 . . ?

loop_
_geom_bond_atom_site_label_1
_geom_bond_atom_site_label_2
_geom_bond_distance
_geom_bond_site_symmetry_2
_geom_bond_publ_flag
Yb1 O2 2.167(2) . ?
Yb1 N3 2.239(3) . ?
Yb1 O1 2.292(2) . ?
Yb1 C35 2.383(3) . ?
Yb1 O1 2.391(2) 2_655 ?
Yb1 N1 2.486(3) . ?
Yb1 N2 2.619(3) . ?
Yb1 Yb1 3.3244(5) 2_655 ?
O1 C1 1.364(4) . ?
O1 Yb1 2.391(2) 2_655 ?
O2 C7 1.337(4) . ?
N1 C15 1.480(4) . ?
N1 C13 1.492(4) . ?
N1 C14 1.498(4) . ?
N2 C17 1.472(5) . ?
N2 C18 1.478(5) . ?
N2 C16 1.482(5) . ?
N3 C35 1.332(3) . ?
N3 C36 1.508(5) . ?
C1 C2 1.413(5) . ?
C1 C6 1.416(5) . ?
C2 C3 1.403(5) . ?
C2 C19 1.548(5) . ?
C3 C4 1.383(5) . ?
C3 H3 0.9500 . ?
C4 C5 1.386(5) . ?
C4 C23 1.538(5) . ?
C5 C6 1.391(5) . ?
C5 H5 0.9500 . ?
C6 C13 1.507(4) . ?
C7 C12 1.408(5) . ?
C7 C8 1.426(5) . ?
C8 C9 1.391(5) . ?
C8 C27 1.544(5) . ?
C9 C10 1.397(6) . ?
C9 H9 0.9500 . ?
C10 C11 1.379(5) . ?
C10 C31 1.534(5) . ?
C11 C12 1.393(5) . ?
C11 H11 0.9500 . ?
C12 C14 1.500(5) . ?
C13 H13A 0.9900 . ?
C13 H13B 0.9900 . ?
C14 H14A 0.9900 . ?
C14 H14B 0.9900 . ?
C15 C16 1.513(5) . ?
C15 H15A 0.9900 . ?
C15 H15B 0.9900 . ?
C16 H16A 0.9900 . ?
C16 H16B 0.9900 . ?
C17 H17A 0.9800 . ?
C17 H17B 0.9800 . ?
C17 H17C 0.9800 . ?
C18 H18A 0.9800 . ?
C18 H18B 0.9800 . ?
C18 H18C 0.9800 . ?
C19 C21 1.533(5) . ?
C19 C22 1.540(5) . ?
C19 C20 1.544(5) . ?
C20 H20A 0.9800 . ?
C20 H20B 0.9800 . ?
C20 H20C 0.9800 . ?
C21 H21A 0.9800 . ?
C21 H21B 0.9800 . ?
C21 H21C 0.9800 . ?
C22 H22A 0.9800 . ?
C22 H22B 0.9800 . ?
C22 H22C 0.9800 . ?
C23 C26 1.523(5) . ?
C23 C24 1.528(6) . ?
C23 C25 1.541(6) . ?
C24 H24A 0.9800 . ?
C24 H24B 0.9800 . ?
C24 H24C 0.9800 . ?
C25 H25A 0.9800 . ?
C25 H25B 0.9800 . ?
C25 H25C 0.9800 . ?
C26 H26A 0.9800 . ?
C26 H26B 0.9800 . ?
C26 H26C 0.9800 . ?
C27 C30 1.520(6) . ?
C27 C29 1.531(6) . ?
C27 C28 1.534(5) . ?
C28 H28A 0.9800 . ?
C28 H28B 0.9800 . ?
C28 H28C 0.9800 . ?
C29 H29A 0.9800 . ?
C29 H29B 0.9800 . ?
C29 H29C 0.9800 . ?
C30 H30A 0.9800 . ?
C30 H30B 0.9800 . ?
C30 H30C 0.9800 . ?
C31 C33 1.517(7) . ?
C31 C32 1.518(6) . ?
C31 C34 1.521(6) . ?
C32 H32A 0.9800 . ?
C32 H32B 0.9800 . ?
C32 H32C 0.9800 . ?
C33 H33A 0.9800 . ?
C33 H33B 0.9800 . ?
C33 H33C 0.9800 . ?
C34 H34A 0.9800 . ?
C34 H34B 0.9800 . ?
C34 H34C 0.9800 . ?
C35 N3 1.332(3) 2_655 ?
C35 Yb1 2.383(3) 2_655 ?
C36 C38 1.506(5) . ?
C36 C37 1.513(5) . ?
C36 H36 1.0000 . ?
C37 H37A 0.9800 . ?
C37 H37B 0.9800 . ?
C37 H37C 0.9800 . ?
C38 H38A 0.9800 . ?
C38 H38B 0.9800 . ?
C38 H38C 0.9800 . ?
C39 C40 1.339(8) . ?
C39 C44 1.378(9) . ?
C39 C45 1.507(10) . ?
C40 C41 1.338(8) . ?
C40 H40 0.9500 . ?
C41 C42 1.353(8) . ?
C41 H41 0.9500 . ?
C42 C43 1.386(9) . ?
C42 H42 0.9500 . ?
C43 C44 1.434(10) . ?
C43 H43 0.9500 . ?
C44 H44 0.9500 . ?
C45 H45A 0.9800 . ?
C45 H45B 0.9800 . ?
C45 H45C 0.9800 . ?

loop_
_geom_torsion_atom_site_label_1
_geom_torsion_atom_site_label_2
_geom_torsion_atom_site_label_3
_geom_torsion_atom_site_label_4
_geom_torsion
_geom_torsion_site_symmetry_1
_geom_torsion_site_symmetry_2
_geom_torsion_site_symmetry_3
_geom_torsion_site_symmetry_4
_geom_torsion_publ_flag
O2 Yb1 O1 C1 -36.5(4) . . . . ?
N3 Yb1 O1 C1 136.3(2) . . . . ?
C35 Yb1 O1 C1 159.9(3) . . . . ?
O1 Yb1 O1 C1 -121.6(2) 2_655 . . . ?
N1 Yb1 O1 C1 -26.2(2) . . . . ?
N2 Yb1 O1 C1 42.8(2) . . . . ?
Yb1 Yb1 O1 C1 -161.5(3) 2_655 . . . ?
O2 Yb1 O1 Yb1 124.9(2) . . . 2_655 ?
N3 Yb1 O1 Yb1 -62.23(9) . . . 2_655 ?
C35 Yb1 O1 Yb1 -38.65(7) . . . 2_655 ?
O1 Yb1 O1 Yb1 39.91(9) 2_655 . . 2_655 ?
N1 Yb1 O1 Yb1 135.28(9) . . . 2_655 ?
N2 Yb1 O1 Yb1 -155.76(8) . . . 2_655 ?
N3 Yb1 O2 C7 -156.4(3) . . . . ?
O1 Yb1 O2 C7 16.5(5) . . . . ?
C35 Yb1 O2 C7 177.6(3) . . . . ?
O1 Yb1 O2 C7 96.2(3) 2_655 . . . ?
N1 Yb1 O2 C7 6.1(3) . . . . ?
N2 Yb1 O2 C7 -62.8(3) . . . . ?
Yb1 Yb1 O2 C7 120.8(3) 2_655 . . . ?
O2 Yb1 N1 C15 -86.2(2) . . . . ?
N3 Yb1 N1 C15 -4.5(4) . . . . ?
O1 Yb1 N1 C15 97.4(2) . . . . ?
C35 Yb1 N1 C15 113.8(2) . . . . ?
O1 Yb1 N1 C15 170.5(2) 2_655 . . . ?
N2 Yb1 N1 C15 6.3(2) . . . . ?
Yb1 Yb1 N1 C15 131.0(2) 2_655 . . . ?
O2 Yb1 N1 C13 148.6(2) . . . . ?
N3 Yb1 N1 C13 -129.7(3) . . . . ?
O1 Yb1 N1 C13 -27.78(19) . . . . ?
C35 Yb1 N1 C13 -11.3(3) . . . . ?
O1 Yb1 N1 C13 45.33(19) 2_655 . . . ?
N2 Yb1 N1 C13 -118.8(2) . . . . ?
Yb1 Yb1 N1 C13 5.9(2) 2_655 . . . ?
O2 Yb1 N1 C14 37.57(19) . . . . ?
N3 Yb1 N1 C14 119.3(3) . . . . ?
O1 Yb1 N1 C14 -138.9(2) . . . . ?
C35 Yb1 N1 C14 -122.4(2) . . . . ?
O1 Yb1 N1 C14 -65.75(19) 2_655 . . . ?
N2 Yb1 N1 C14 130.1(2) . . . . ?
Yb1 Yb1 N1 C14 -105.21(18) 2_655 . . . ?
O2 Yb1 N2 C17 -141.4(2) . . . . ?
N3 Yb1 N2 C17 -43.0(3) . . . . ?
O1 Yb1 N2 C17 58.2(2) . . . . ?
C35 Yb1 N2 C17 -17.0(3) . . . . ?
O1 Yb1 N2 C17 98.0(3) 2_655 . . . ?
N1 Yb1 N2 C17 140.2(3) . . . . ?
Yb1 Yb1 N2 C17 35.8(3) 2_655 . . . ?
O2 Yb1 N2 C18 -20.8(2) . . . . ?
N3 Yb1 N2 C18 77.6(2) . . . . ?
O1 Yb1 N2 C18 178.8(2) . . . . ?
C35 Yb1 N2 C18 103.6(2) . . . . ?
O1 Yb1 N2 C18 -141.4(2) 2_655 . . . ?
N1 Yb1 N2 C18 -99.2(2) . . . . ?
Yb1 Yb1 N2 C18 156.4(2) 2_655 . . . ?
O2 Yb1 N2 C16 99.1(2) . . . . ?
N3 Yb1 N2 C16 -162.6(2) . . . . ?
O1 Yb1 N2 C16 -61.3(2) . . . . ?
C35 Yb1 N2 C16 -136.6(2) . . . . ?
O1 Yb1 N2 C16 -21.6(3) 2_655 . . . ?
N1 Yb1 N2 C16 20.7(2) . . . . ?
Yb1 Yb1 N2 C16 -83.7(2) 2_655 . . . ?
O2 Yb1 N3 C35 -137.11(12) . . . . ?
O1 Yb1 N3 C35 45.34(13) . . . . ?
O1 Yb1 N3 C35 -30.58(14) 2_655 . . . ?
N1 Yb1 N3 C35 144.2(3) . . . . ?
N2 Yb1 N3 C35 134.14(12) . . . . ?
Yb1 Yb1 N3 C35 4.92(10) 2_655 . . . ?
O2 Yb1 N3 C36 18.0(5) . . . . ?
O1 Yb1 N3 C36 -159.5(5) . . . . ?
C35 Yb1 N3 C36 155.1(6) . . . . ?
O1 Yb1 N3 C36 124.5(5) 2_655 . . . ?
N1 Yb1 N3 C36 -60.6(6) . . . . ?
N2 Yb1 N3 C36 -70.7(5) . . . . ?
Yb1 Yb1 N3 C36 160.1(5) 2_655 . . . ?
Yb1 O1 C1 C2 -131.4(3) . . . . ?
Yb1 O1 C1 C2 76.6(4) 2_655 . . . ?
Yb1 O1 C1 C6 47.2(4) . . . . ?
Yb1 O1 C1 C6 -104.8(3) 2_655 . . . ?
O1 C1 C2 C3 -174.5(3) . . . . ?
C6 C1 C2 C3 6.9(5) . . . . ?
O1 C1 C2 C19 5.6(5) . . . . ?
C6 C1 C2 C19 -173.0(3) . . . . ?
C1 C2 C3 C4 -3.4(5) . . . . ?
C19 C2 C3 C4 176.5(3) . . . . ?
C2 C3 C4 C5 -1.9(6) . . . . ?
C2 C3 C4 C23 177.2(3) . . . . ?
C3 C4 C5 C6 3.6(5) . . . . ?
C23 C4 C5 C6 -175.5(3) . . . . ?
C4 C5 C6 C1 0.0(5) . . . . ?
C4 C5 C6 C13 -178.8(3) . . . . ?
O1 C1 C6 C5 175.8(3) . . . . ?
C2 C1 C6 C5 -5.5(5) . . . . ?
O1 C1 C6 C13 -5.4(5) . . . . ?
C2 C1 C6 C13 173.2(3) . . . . ?
Yb1 O2 C7 C12 -23.8(5) . . . . ?
Yb1 O2 C7 C8 155.8(3) . . . . ?
O2 C7 C8 C9 -174.3(3) . . . . ?
C12 C7 C8 C9 5.4(5) . . . . ?
O2 C7 C8 C27 5.7(5) . . . . ?
C12 C7 C8 C27 -174.7(3) . . . . ?
C7 C8 C9 C10 -2.3(6) . . . . ?
C27 C8 C9 C10 177.8(4) . . . . ?
C8 C9 C10 C11 -1.5(6) . . . . ?
C8 C9 C10 C31 176.2(4) . . . . ?
C9 C10 C11 C12 2.1(5) . . . . ?
C31 C10 C11 C12 -175.5(3) . . . . ?
C10 C11 C12 C7 1.1(6) . . . . ?
C10 C11 C12 C14 -177.4(3) . . . . ?
O2 C7 C12 C11 174.7(3) . . . . ?
C8 C7 C12 C11 -5.0(5) . . . . ?
O2 C7 C12 C14 -6.7(5) . . . . ?
C8 C7 C12 C14 173.6(3) . . . . ?
C15 N1 C13 C6 -56.5(4) . . . . ?
C14 N1 C13 C6 -177.2(3) . . . . ?
Yb1 N1 C13 C6 71.7(3) . . . . ?
C5 C6 C13 N1 115.7(3) . . . . ?
C1 C6 C13 N1 -63.1(4) . . . . ?
C15 N1 C14 C12 50.8(4) . . . . ?
C13 N1 C14 C12 171.8(3) . . . . ?
Yb1 N1 C14 C12 -76.3(3) . . . . ?
C11 C12 C14 N1 -117.6(3) . . . . ?
C7 C12 C14 N1 63.8(4) . . . . ?
C13 N1 C15 C16 89.7(3) . . . . ?
C14 N1 C15 C16 -153.2(3) . . . . ?
Yb1 N1 C15 C16 -32.7(3) . . . . ?
C17 N2 C16 C15 -168.1(3) . . . . ?
C18 N2 C16 C15 74.8(4) . . . . ?
Yb1 N2 C16 C15 -45.9(3) . . . . ?
N1 C15 C16 N2 53.5(4) . . . . ?
C3 C2 C19 C21 -175.7(3) . . . . ?
C1 C2 C19 C21 4.2(5) . . . . ?
C3 C2 C19 C22 63.0(4) . . . . ?
C1 C2 C19 C22 -117.0(4) . . . . ?
C3 C2 C19 C20 -54.9(4) . . . . ?
C1 C2 C19 C20 125.1(4) . . . . ?
C3 C4 C23 C26 177.7(3) . . . . ?
C5 C4 C23 C26 -3.2(5) . . . . ?
C3 C4 C23 C24 56.5(5) . . . . ?
C5 C4 C23 C24 -124.4(4) . . . . ?
C3 C4 C23 C25 -63.4(5) . . . . ?
C5 C4 C23 C25 115.7(4) . . . . ?
C9 C8 C27 C30 115.9(4) . . . . ?
C7 C8 C27 C30 -64.0(5) . . . . ?
C9 C8 C27 C29 -123.5(4) . . . . ?
C7 C8 C27 C29 56.5(5) . . . . ?
C9 C8 C27 C28 -4.1(5) . . . . ?
C7 C8 C27 C28 176.0(4) . . . . ?
C11 C10 C31 C33 -14.1(6) . . . . ?
C9 C10 C31 C33 168.4(4) . . . . ?
C11 C10 C31 C32 104.9(5) . . . . ?
C9 C10 C31 C32 -72.6(5) . . . . ?
C11 C10 C31 C34 -135.7(5) . . . . ?
C9 C10 C31 C34 46.8(6) . . . . ?
C36 N3 C35 N3 8.4(2) . . . 2_655 ?
Yb1 N3 C35 N3 174.95(10) . . . 2_655 ?
C36 N3 C35 Yb1 -166.5(3) . . . . ?
C36 N3 C35 Yb1 177.3(2) . . . 2_655 ?
Yb1 N3 C35 Yb1 -16.1(3) . . . 2_655 ?
O2 Yb1 C35 N3 52.04(15) . . . . ?
O1 Yb1 C35 N3 -134.43(14) . . . . ?
O1 Yb1 C35 N3 149.48(14) 2_655 . . . ?
N1 Yb1 C35 N3 -151.1(2) . . . . ?
N2 Yb1 C35 N3 -52.78(15) . . . . ?
Yb1 Yb1 C35 N3 -173.25(13) 2_655 . . . ?
O2 Yb1 C35 N3 -119.8(3) . . . 2_655 ?
N3 Yb1 C35 N3 -171.9(2) . . . 2_655 ?
O1 Yb1 C35 N3 53.7(3) . . . 2_655 ?
O1 Yb1 C35 N3 -22.4(3) 2_655 . . 2_655 ?
N1 Yb1 C35 N3 37.0(3) . . . 2_655 ?
N2 Yb1 C35 N3 135.3(3) . . . 2_655 ?
Yb1 Yb1 C35 N3 14.9(3) 2_655 . . 2_655 ?
O2 Yb1 C35 Yb1 -134.71(8) . . . 2_655 ?
N3 Yb1 C35 Yb1 173.25(13) . . . 2_655 ?
O1 Yb1 C35 Yb1 38.81(6) . . . 2_655 ?
O1 Yb1 C35 Yb1 -37.27(5) 2_655 . . 2_655 ?
N1 Yb1 C35 Yb1 22.15(18) . . . 2_655 ?
N2 Yb1 C35 Yb1 120.47(8) . . . 2_655 ?
C35 N3 C36 C38 79.2(4) . . . . ?
Yb1 N3 C36 C38 -70.6(6) . . . . ?
C35 N3 C36 C37 -158.8(3) . . . . ?
Yb1 N3 C36 C37 51.4(6) . . . . ?
C44 C39 C40 C41 3.5(9) . . . . ?
C45 C39 C40 C41 -178.4(6) . . . . ?
C39 C40 C41 C42 -2.9(9) . . . . ?
C40 C41 C42 C43 0.1(10) . . . . ?
C41 C42 C43 C44 1.9(10) . . . . ?
C40 C39 C44 C43 -1.5(9) . . . . ?
C45 C39 C44 C43 -179.5(6) . . . . ?
C42 C43 C44 C39 -1.3(9) . . . . ?
